data_7226236
loop_
_publ_author_name
'M\"uller, Philipp'
'Gr\"unker, Ronny'
'Bon, Volodymyr'
'Pfeffermann, Martin'
'Senkovska, Irena'
'Weiss, Manfred S.'
'Feng, Xinliang'
'Kaskel, Stefan'

_publ_section_title
;
 Topological control of 3,4-connected frameworks based on the
 Cu2-paddle-wheel node: tbo or pto, and why?
;
_journal_issue 42
_journal_name_full CrystEngComm
_journal_page_first 8164
_journal_paper_doi 10.1039/C6CE01513A
_journal_volume 18
_journal_year 2016
_chemical_formula_sum 'C82 H64 Cu3 N7.33 O10'
_chemical_formula_weight 1502.69
_chemical_name_systematic DUT-128
_chemical_properties_physical Moisture-sensitive
_space_group_crystal_system cubic
_space_group_IT_number 223
_space_group_name_Hall '-P 4n 2 3'
_space_group_name_H-M_alt 'P m -3 n'
_symmetry_space_group_name_Hall '-P 4n 2 3'
_symmetry_space_group_name_H-M 'P m -3 n'
_atom_sites_solution_hydrogens geom
_audit_creation_method SHELXL-2014/7
_audit_update_record
;
2016-05-19 deposited with the CCDC.
2016-08-12 downloaded from the CCDC.
;
_cell_angle_alpha 90
_cell_angle_beta 90
_cell_angle_gamma 90
_cell_formula_units_Z 6
_cell_length_a 35.490(4)
_cell_length_b 35.490(4)
_cell_length_c 35.490(4)
_cell_measurement_reflns_used 213
_cell_measurement_temperature 296(2)
_cell_measurement_theta_max 19.43
_cell_measurement_theta_min 3.65
_cell_volume 44701(9)
_computing_cell_refinement 'mosflm 1.0.5'
_computing_data_collection 'marCCD 1994-2002'
_computing_data_reduction scala
_computing_molecular_graphics 'Diamond 3.1'
_computing_publication_material WinGX
_computing_structure_refinement 'SHELXL-2014/7 (Sheldrick, 2014)'
_computing_structure_solution 'SHELXS-2014/7 (Sheldrick, 2014)'
_diffrn_ambient_temperature 296(2)
_diffrn_measured_fraction_theta_full 0.996
_diffrn_measured_fraction_theta_max 0.996
_diffrn_measurement_device_type 'MX-225 CCD'
_diffrn_measurement_method '\D\f scans'
_diffrn_radiation_monochromator 'Si 111'
_diffrn_radiation_probe x-ray
_diffrn_radiation_type synchrotron
_diffrn_radiation_wavelength 0.89500
_diffrn_reflns_av_R_equivalents 0.2472
_diffrn_reflns_av_unetI/netI 0.1113
_diffrn_reflns_Laue_measured_fraction_full 0.996
_diffrn_reflns_Laue_measured_fraction_max 0.996
_diffrn_reflns_limit_h_max 27
_diffrn_reflns_limit_h_min -30
_diffrn_reflns_limit_k_max 28
_diffrn_reflns_limit_k_min -30
_diffrn_reflns_limit_l_max 7
_diffrn_reflns_limit_l_min -25
_diffrn_reflns_number 23231
_diffrn_reflns_point_group_measured_fraction_full 0.996
_diffrn_reflns_point_group_measured_fraction_max 0.996
_diffrn_reflns_theta_full 22.511
_diffrn_reflns_theta_max 22.511
_diffrn_reflns_theta_min 1.022
_diffrn_source synchrotron
_diffrn_source_type 'BESSY BL MX-14.2'
_exptl_absorpt_coefficient_mu 0.423
_exptl_crystal_colour green
_exptl_crystal_density_diffrn 0.335
_exptl_crystal_description cubic
_exptl_crystal_F_000 4646
_exptl_crystal_recrystallization_method 'post-synthetic functionalization'
_exptl_crystal_size_max 0.030
_exptl_crystal_size_mid 0.030
_exptl_crystal_size_min 0.020
_refine_diff_density_max 0.526
_refine_diff_density_min -0.625
_refine_diff_density_rms 0.056
_refine_ls_extinction_method none
_refine_ls_goodness_of_fit_ref 1.135
_refine_ls_hydrogen_treatment constr
_refine_ls_matrix_type full
_refine_ls_number_parameters 141
_refine_ls_number_reflns 2632
_refine_ls_number_restraints 170
_refine_ls_restrained_S_all 1.205
_refine_ls_R_factor_all 0.1558
_refine_ls_R_factor_gt 0.0998
_refine_ls_shift/su_max 0.000
_refine_ls_shift/su_mean 0.000
_refine_ls_structure_factor_coef Fsqd
_refine_ls_weighting_details 'w=1/[\s^2^(Fo^2^)+(0.1800P)^2^] where P=(Fo^2^+2Fc^2^)/3'
_refine_ls_weighting_scheme calc
_refine_ls_wR_factor_gt 0.2748
_refine_ls_wR_factor_ref 0.3243
_reflns_Friedel_coverage 0.000
_reflns_number_gt 1493
_reflns_number_total 2632
_reflns_threshold_expression 'I > 2\s(I)'
_cod_data_source_file c6ce01513a2.cif
_cod_data_source_block DUT-128
_cod_depositor_comments 'Adding full bibliography for 7226232--7226236.cif.'
_cod_original_cell_volume 44701(15)
_cod_database_code 7226236
_shelx_shelxl_version_number 2014/7
_shelx_space_group_comment
;
The symmetry employed for this shelxl refinement is uniquely defined
by the following loop, which should always be used as a source of
symmetry information in preference to the above space-group names.
They are only intended as comments.
;
_shelx_estimated_absorpt_t_min 0.987
_shelx_estimated_absorpt_t_max 0.992

loop_
_space_group_symop_operation_xyz
'x, y, z'
'-x, -y, z'
'-x, y, -z'
'x, -y, -z'
'z, x, y'
'z, -x, -y'
'-z, -x, y'
'-z, x, -y'
'y, z, x'
'-y, z, -x'
'y, -z, -x'
'-y, -z, x'
'y+1/2, x+1/2, -z+1/2'
'-y+1/2, -x+1/2, -z+1/2'
'y+1/2, -x+1/2, z+1/2'
'-y+1/2, x+1/2, z+1/2'
'x+1/2, z+1/2, -y+1/2'
'-x+1/2, z+1/2, y+1/2'
'-x+1/2, -z+1/2, -y+1/2'
'x+1/2, -z+1/2, y+1/2'
'z+1/2, y+1/2, -x+1/2'
'z+1/2, -y+1/2, x+1/2'
'-z+1/2, y+1/2, x+1/2'
'-z+1/2, -y+1/2, -x+1/2'
'-x, -y, -z'
'x, y, -z'
'x, -y, z'
'-x, y, z'
'-z, -x, -y'
'-z, x, y'
'z, x, -y'
'z, -x, y'
'-y, -z, -x'
'y, -z, x'
'-y, z, x'
'y, z, -x'
'-y-1/2, -x-1/2, z-1/2'
'y-1/2, x-1/2, z-1/2'
'-y-1/2, x-1/2, -z-1/2'
'y-1/2, -x-1/2, -z-1/2'
'-x-1/2, -z-1/2, y-1/2'
'x-1/2, -z-1/2, -y-1/2'
'x-1/2, z-1/2, y-1/2'
'-x-1/2, z-1/2, -y-1/2'
'-z-1/2, -y-1/2, x-1/2'
'-z-1/2, y-1/2, -x-1/2'
'z-1/2, -y-1/2, -x-1/2'
'z-1/2, y-1/2, x-1/2'

loop_
_atom_site_label
_atom_site_type_symbol
_atom_site_fract_x
_atom_site_fract_y
_atom_site_fract_z
_atom_site_U_iso_or_equiv
_atom_site_adp_type
_atom_site_occupancy
_atom_site_site_symmetry_order
_atom_site_calc_flag
_atom_site_refinement_flags_posn
_atom_site_refinement_flags_adp
_atom_site_refinement_flags_occupancy
_atom_site_disorder_assembly
_atom_site_disorder_group
Cu1 Cu 0.28769(5) 0.5000 1.0000 0.0516(9) Uani 1 4 d S T P . .
Cu2A Cu 0.5000 0.5256(2) 1.0000 0.142(4) Uani 0.32 4 d S T P A .
Cu2B Cu 0.5000 0.5000 1.0203(7) 0.142(4) Uani 0.18 4 d S T P A .
N1 N 0.2500 0.2500 0.7500 0.192(15) Uani 1 6 d DS T P . .
N2 N 0.3484(3) 0.5000 1.0000 0.111(6) Uani 1 4 d DS TU P . .
O1 O 0.28152(14) 0.46077(16) 0.96102(16) 0.0738(19) Uani 1 1 d . . . . .
C1 C 0.2500 0.4503(3) 0.9503(3) 0.073(3) Uani 1 2 d S TU P . .
C2 C 0.2500 0.4196(3) 0.9196(3) 0.089(4) Uani 1 2 d DS TU P . .
C3 C 0.2164(2) 0.4064(3) 0.9053(3) 0.119(3) Uani 1 1 d D U . . .
H3A H 0.1937 0.4159 0.9142 0.143 Uiso 1 1 calc R U . . .
C4 C 0.2169(2) 0.3788(3) 0.8778(3) 0.148(4) Uani 1 1 d D U . . .
H4A H 0.1940 0.3700 0.8683 0.178 Uiso 1 1 calc R U . . .
C5 C 0.2500 0.3637(3) 0.8637(3) 0.151(5) Uani 1 2 d S TU P . .
C6 C 0.2500 0.3338(3) 0.8338(3) 0.178(6) Uani 1 2 d DS TU P . .
C7 C 0.2225(3) 0.3328(4) 0.8065(4) 0.212(5) Uani 1 1 d D U . . .
H7A H 0.2046 0.3519 0.8055 0.254 Uiso 1 1 calc R U . . .
C8 C 0.2211(4) 0.3036(4) 0.7804(4) 0.235(6) Uani 1 1 d D U . . .
C9 C 0.2500 0.2783(3) 0.7783(3) 0.225(8) Uani 1 2 d DS TU P . .
C10 C 0.1923(4) 0.3077(4) 0.7500 0.262(8) Uani 1 2 d DS TU P . .
C13 C 0.3664(4) 0.4682(3) 1.0000 0.222(9) Uani 1 2 d DS TU P A .
H13A H 0.3532 0.4455 1.0000 0.267 Uiso 1 2 calc R U P . .
C14 C 0.4046(4) 0.4680(3) 1.0000 0.332(11) Uani 1 2 d DS TU P . .
C15 C 0.4243(5) 0.5000 1.0000 0.349(13) Uani 1 4 d DS TU P A .
O2 O 0.4617(5) 0.5000 1.0000 0.402(13) Uani 1 4 d DS TU P . .
C16 C 0.4222(7) 0.4333(8) 0.9822(14) 0.433(14) Uani 0.5 1 d D U P A -1
H16A H 0.4122 0.4154 0.9659 0.520 Uiso 0.5 1 calc R U P A -1
N3 N 0.4631(7) 0.4370(10) 1.0000 0.524(14) Uani 1 2 d DS TU P . .
C17 C 0.4794(3) 0.3955(10) 1.0000 0.58(2) Uani 1 2 d DS TU P . .
H17A H 0.4704 0.3823 1.0221 0.692 Uiso 0.5 1 calc R U P . .
H17B H 0.4704 0.3823 0.9779 0.692 Uiso 0.5 1 calc R U P . .
C11 C 0.1525(5) 0.3065(5) 0.7690(5) 0.344(11) Uani 1 1 d D U . . .
H11A H 0.1334 0.3091 0.7501 0.516 Uiso 1 1 calc R U . . .
H11B H 0.1494 0.2830 0.7819 0.516 Uiso 1 1 calc R U . . .
H11C H 0.1504 0.3268 0.7868 0.516 Uiso 1 1 calc R U . . .

loop_
_atom_site_aniso_label
_atom_site_aniso_U_11
_atom_site_aniso_U_22
_atom_site_aniso_U_33
_atom_site_aniso_U_23
_atom_site_aniso_U_13
_atom_site_aniso_U_12
Cu1 0.0231(13) 0.0664(16) 0.0654(16) 0.000 0.000 0.000
Cu2A 0.061(5) 0.035(9) 0.331(16) 0.000 0.000 0.000
Cu2B 0.061(5) 0.035(9) 0.331(16) 0.000 0.000 0.000
N1 0.192(15) 0.192(15) 0.192(15) -0.121(18) -0.121(18) 0.121(18)
N2 0.034(11) 0.126(15) 0.173(15) 0.000 0.000 0.000
O1 0.045(4) 0.092(5) 0.084(4) -0.028(3) 0.001(3) 0.002(4)
C1 0.083(10) 0.067(5) 0.067(5) -0.001(6) -0.011(6) 0.011(6)
C2 0.081(8) 0.092(5) 0.092(5) -0.030(6) -0.020(6) 0.020(6)
C3 0.091(7) 0.127(8) 0.140(8) -0.072(6) -0.037(6) 0.031(6)
C4 0.109(8) 0.163(8) 0.174(9) -0.098(7) -0.067(7) 0.042(7)
C5 0.124(9) 0.165(7) 0.165(7) -0.104(8) -0.073(7) 0.073(7)
C6 0.154(10) 0.191(7) 0.191(7) -0.130(9) -0.096(7) 0.096(7)
C7 0.199(10) 0.219(9) 0.217(10) -0.150(8) -0.133(8) 0.126(9)
C8 0.238(10) 0.243(9) 0.225(10) -0.168(8) -0.154(8) 0.144(9)
C9 0.236(14) 0.219(10) 0.219(10) -0.157(12) -0.150(9) 0.150(9)
C10 0.265(10) 0.265(10) 0.257(15) -0.169(9) -0.169(9) 0.151(13)
C13 0.041(8) 0.176(16) 0.45(2) 0.000 0.000 0.018(8)
C14 0.039(8) 0.287(19) 0.67(3) 0.000 0.000 0.016(8)
C15 0.005(9) 0.33(2) 0.71(4) 0.000 0.000 0.000
O2 0.014(8) 0.36(2) 0.83(4) 0.000 0.000 0.000
C16 0.089(14) 0.34(2) 0.87(4) -0.02(2) 0.071(16) 0.086(15)
N3 0.142(13) 0.45(3) 0.98(4) 0.000 0.000 0.111(15)
C17 0.16(2) 0.49(3) 1.08(5) 0.000 0.000 0.16(2)
C11 0.234(13) 0.43(2) 0.36(2) -0.280(18) -0.142(14) 0.145(17)

loop_
_atom_type_symbol
_atom_type_description
_atom_type_scat_dispersion_real
_atom_type_scat_dispersion_imag
_atom_type_scat_source
C C 0.0060 0.0030 'International Tables Vol C Tables 4.2.6.8 and 6.1.1.4'
H H 0.0000 0.0000 'International Tables Vol C Tables 4.2.6.8 and 6.1.1.4'
N N 0.0110 0.0060 'International Tables Vol C Tables 4.2.6.8 and 6.1.1.4'
O O 0.0180 0.0100 'International Tables Vol C Tables 4.2.6.8 and 6.1.1.4'
Cu Cu 0.1490 1.8970 'International Tables Vol C Tables 4.2.6.8 and 6.1.1.4'

loop_
_geom_angle_atom_site_label_1
_geom_angle_atom_site_label_2
_geom_angle_atom_site_label_3
_geom_angle
_geom_angle_site_symmetry_1
_geom_angle_site_symmetry_3
O1 Cu1 O1 167.3(3) . 4_567
O1 Cu1 O1 89.7(4) . 27_565
O1 Cu1 O1 88.9(4) 4_567 27_565
O1 Cu1 O1 88.9(4) . 26_557
O1 Cu1 O1 89.7(4) 4_567 26_557
O1 Cu1 O1 167.3(3) 27_565 26_557
O1 Cu1 N2 96.37(15) . .
O1 Cu1 N2 96.37(15) 4_567 .
O1 Cu1 N2 96.37(15) 27_565 .
O1 Cu1 N2 96.37(15) 26_557 .
O1 Cu1 Cu1 83.63(15) . 41_676
O1 Cu1 Cu1 83.63(15) 4_567 41_676
O1 Cu1 Cu1 83.63(15) 27_565 41_676
O1 Cu1 Cu1 83.63(15) 26_557 41_676
N2 Cu1 Cu1 180.0 . 41_676
Cu2B Cu2A Cu2B 77(2) . 25_667
Cu2B Cu2A O2 64.1(6) . .
Cu2B Cu2A O2 64.1(6) 25_667 .
Cu2B Cu2A O2 64.1(6) . 25_667
Cu2B Cu2A O2 64.1(6) 25_667 25_667
O2 Cu2A O2 112.4(8) . 25_667
Cu2B Cu2A N3 123.9(8) . 25_667
Cu2B Cu2A N3 123.9(8) 25_667 25_667
O2 Cu2A N3 168.5(10) . 25_667
O2 Cu2A N3 79.1(9) 25_667 25_667
Cu2B Cu2A N3 123.9(8) . 27_565
Cu2B Cu2A N3 123.9(8) 25_667 27_565
O2 Cu2A N3 79.1(9) . 27_565
O2 Cu2A N3 168.5(10) 25_667 27_565
N3 Cu2A N3 89.3(17) 25_667 27_565
Cu2B Cu2A Cu2A 38.3(11) . 25_667
Cu2B Cu2A Cu2A 38.3(11) 25_667 25_667
O2 Cu2A Cu2A 56.2(4) . 25_667
O2 Cu2A Cu2A 56.2(4) 25_667 25_667
N3 Cu2A Cu2A 135.3(9) 25_667 25_667
N3 Cu2A Cu2A 135.3(9) 27_565 25_667
Cu2B Cu2A C17 139.4(10) . 25_667
Cu2B Cu2A C17 139.4(10) 25_667 25_667
O2 Cu2A C17 138.4(5) . 25_667
O2 Cu2A C17 109.2(5) 25_667 25_667
N3 Cu2A C17 30.0(7) 25_667 25_667
N3 Cu2A C17 59.3(10) 27_565 25_667
Cu2A Cu2A C17 165.4(3) 25_667 25_667
Cu2B Cu2A C17 139.4(10) . 27_565
Cu2B Cu2A C17 139.4(10) 25_667 27_565
O2 Cu2A C17 109.2(5) . 27_565
O2 Cu2A C17 138.4(5) 25_667 27_565
N3 Cu2A C17 59.3(10) 25_667 27_565
N3 Cu2A C17 30.0(8) 27_565 27_565
Cu2A Cu2A C17 165.4(3) 25_667 27_565
C17 Cu2A C17 29.3(5) 25_667 27_565
Cu2A Cu2B Cu2A 103(2) . 25_667
Cu2A Cu2B O2 73.1(9) . .
Cu2A Cu2B O2 73.1(9) 25_667 .
Cu2A Cu2B O2 73.1(9) . 25_667
Cu2A Cu2B O2 73.1(9) 25_667 25_667
O2 Cu2B O2 124.2(17) . 25_667
Cu2A Cu2B Cu2B 51.7(11) . 25_667
Cu2A Cu2B Cu2B 51.7(11) 25_667 25_667
O2 Cu2B Cu2B 62.1(9) . 25_667
O2 Cu2B Cu2B 62.1(9) 25_667 25_667
Cu2A Cu2B N3 35.1(4) . 25_667
Cu2A Cu2B N3 119.1(14) 25_667 25_667
O2 Cu2B N3 107.8(8) . 25_667
O2 Cu2B N3 56.2(6) 25_667 25_667
Cu2B Cu2B N3 74.5(5) 25_667 25_667
Cu2A Cu2B N3 119.1(14) . 3_657
Cu2A Cu2B N3 35.1(4) 25_667 3_657
O2 Cu2B N3 107.8(8) . 3_657
O2 Cu2B N3 56.2(6) 25_667 3_657
Cu2B Cu2B N3 74.5(5) 25_667 3_657
N3 Cu2B N3 112.5(11) 25_667 3_657
Cu2A Cu2B N3 35.1(4) . 27_565
Cu2A Cu2B N3 119.1(14) 25_667 27_565
O2 Cu2B N3 56.2(6) . 27_565
O2 Cu2B N3 107.8(8) 25_667 27_565
Cu2B Cu2B N3 74.5(5) 25_667 27_565
N3 Cu2B N3 58.3(11) 25_667 27_565
N3 Cu2B N3 149.0(11) 3_657 27_565
Cu2A Cu2B N3 119.1(14) . .
Cu2A Cu2B N3 35.1(4) 25_667 .
O2 Cu2B N3 56.2(6) . .
O2 Cu2B N3 107.8(8) 25_667 .
Cu2B Cu2B N3 74.5(6) 25_667 .
N3 Cu2B N3 149.0(11) 25_667 .
N3 Cu2B N3 58.3(11) 3_657 .
N3 Cu2B N3 112.5(11) 27_565 .
C9 N1 C9 120.000(2) . 8_656
C9 N1 C9 120.000(3) . 11_566
C9 N1 C9 120.000(2) 8_656 11_566
C13 N2 C13 120.9(12) 27_565 .
C13 N2 Cu1 119.6(6) 27_565 .
C13 N2 Cu1 119.6(6) . .
C1 O1 Cu1 121.9(7) . .
O1 C1 O1 129.0(13) 18_545 .
O1 C1 C2 115.5(6) 18_545 .
O1 C1 C2 115.5(6) . .
C3 C2 C3 119.7(12) . 18_545
C3 C2 C1 120.1(6) . .
C3 C2 C1 120.1(6) 18_545 .
C2 C3 C4 119.5(8) . .
C2 C3 H3A 120.2 . .
C4 C3 H3A 120.2 . .
C3 C4 C5 122.5(8) . .
C3 C4 H4A 118.8 . .
C5 C4 H4A 118.8 . .
C4 C5 C4 116.3(13) 18_545 .
C4 C5 C6 121.9(7) 18_545 .
C4 C5 C6 121.9(7) . .
C7 C6 C7 117.9(13) . 18_545
C7 C6 C5 121.0(7) . .
C7 C6 C5 121.0(7) 18_545 .
C6 C7 C8 120.9(8) . .
C6 C7 H7A 119.6 . .
C8 C7 H7A 119.6 . .
C9 C8 C7 119.9(8) . .
C9 C8 C10 122.7(12) . .
C7 C8 C10 115.7(9) . .
C8 C9 C8 119.7(13) . 18_545
C8 C9 N1 120.2(6) . .
C8 C9 N1 120.2(6) 18_545 .
C11 C10 C8 107.7(10) . .
C11 C10 C11 104(2) . 14_556
C8 C10 C11 112.4(10) . 14_556
C11 C10 C8 112.4(10) . 14_556
C8 C10 C8 112.8(16) . 14_556
C11 C10 C8 107.7(10) 14_556 14_556
N2 C13 C14 119.9(8) . .
N2 C13 H13A 120.1 . .
C14 C13 H13A 120.1 . .
C15 C14 C13 121.3(11) . .
C15 C14 C16 118.4(16) . .
C13 C14 C16 114.5(12) . .
O2 C15 C14 121.6(9) . .
O2 C15 C14 121.6(9) . 27_565
C14 C15 C14 116.8(18) . 27_565
C15 O2 Cu2B 152.1(9) . .
C15 O2 Cu2B 152.1(9) . 25_667
Cu2B O2 Cu2B 55.8(17) . 25_667
C15 O2 Cu2A 146.2(4) . .
Cu2B O2 Cu2A 42.7(6) . .
Cu2B O2 Cu2A 42.7(6) 25_667 .
C15 O2 Cu2A 146.2(4) . 25_667
Cu2B O2 Cu2A 42.7(6) . 25_667
Cu2B O2 Cu2A 42.7(6) 25_667 25_667
Cu2A O2 Cu2A 67.6(8) . 25_667
C14 C16 N3 98(2) . .
C14 C16 H16A 130.9 . .
N3 C16 H16A 130.9 . .
C17 N3 C16 105(2) . .
C17 N3 Cu2A 113.8(17) . 25_667
C16 N3 Cu2A 135(2) . 25_667
C17 N3 Cu2B 126.5(14) . .
C16 N3 Cu2B 128(2) . .
Cu2A N3 Cu2B 21.0(5) 25_667 .
C17 N3 Cu2B 126.5(14) . 25_667
C16 N3 Cu2B 114(2) . 25_667
Cu2A N3 Cu2B 21.0(5) 25_667 25_667
Cu2B N3 Cu2B 31.0(11) . 25_667
C17 C17 N3 111.5(11) 3_657 .
C17 C17 Cu2A 75.4(2) 3_657 25_667
N3 C17 Cu2A 36.1(11) . 25_667
C17 C17 H17A 109.3 3_657 .
N3 C17 H17A 109.3 . .
Cu2A C17 H17A 123.6 25_667 .
C17 C17 H17B 109.3 3_657 .
N3 C17 H17B 109.3 . .
Cu2A C17 H17B 123.6 25_667 .
H17A C17 H17B 108.0 . .
C10 C11 H11A 109.5 . .
C10 C11 H11B 109.5 . .
H11A C11 H11B 109.5 . .
C10 C11 H11C 109.5 . .
H11A C11 H11C 109.5 . .
H11B C11 H11C 109.5 . .

loop_
_geom_bond_atom_site_label_1
_geom_bond_atom_site_label_2
_geom_bond_distance
_geom_bond_site_symmetry_2
Cu1 O1 1.975(5) .
Cu1 O1 1.975(5) 4_567
Cu1 O1 1.975(5) 27_565
Cu1 O1 1.975(5) 26_557
Cu1 N2 2.153(12) .
Cu1 Cu1 2.675(3) 41_676
Cu2A Cu2B 1.160(15) .
Cu2A Cu2B 1.160(15) 25_667
Cu2A O2 1.635(14) .
Cu2A O2 1.635(14) 25_667
Cu2A N3 1.86(3) 25_667
Cu2A N3 1.86(3) 27_565
Cu2A Cu2A 1.819(15) 25_667
Cu2A C17 2.89(3) 25_667
Cu2A C17 2.89(3) 27_565
Cu2B Cu2A 1.160(15) 25_667
Cu2B O2 1.537(19) .
Cu2B O2 1.537(19) 25_667
Cu2B Cu2B 1.44(5) 25_667
Cu2B N3 2.69(3) 25_667
Cu2B N3 2.69(3) 3_657
Cu2B N3 2.69(3) 27_565
Cu2B N3 2.69(3) .
N1 C9 1.422(13) .
N1 C9 1.422(13) 8_656
N1 C9 1.422(13) 11_566
N2 C13 1.299(12) 27_565
N2 C13 1.299(12) .
O1 C1 1.239(7) .
C1 O1 1.239(7) 18_545
C1 C2 1.537(17) .
C2 C3 1.378(8) .
C2 C3 1.378(8) 18_545
C3 C4 1.385(11) .
C3 H3A 0.9300 .
C4 C5 1.385(11) .
C4 H4A 0.9300 .
C5 C4 1.385(11) 18_545
C5 C6 1.50(2) .
C6 C7 1.376(10) .
C6 C7 1.376(10) 18_545
C7 C8 1.393(12) .
C7 H7A 0.9300 .
C8 C9 1.365(10) .
C8 C10 1.492(12) .
C9 C8 1.365(10) 18_545
C10 C11 1.565(14) .
C10 C11 1.565(14) 14_556
C10 C8 1.492(12) 14_556
C13 C14 1.356(15) .
C13 H13A 0.9300 .
C14 C15 1.335(11) .
C14 C16 1.518(18) .
C15 O2 1.327(16) .
C15 C14 1.335(11) 27_565
O2 Cu2B 1.537(19) 25_667
O2 Cu2A 1.635(14) 25_667
C16 N3 1.587(18) .
C16 H16A 0.9300 .
N3 C17 1.581(18) .
N3 Cu2A 1.86(3) 25_667
N3 Cu2B 2.69(3) 25_667
C17 C17 1.462(19) 3_657
C17 Cu2A 2.89(3) 25_667
C17 H17A 0.9700 .
C17 H17B 0.9700 .
C11 H11A 0.9600 .
C11 H11B 0.9600 .
C11 H11C 0.9600 .
